data_1506194
loop_
_publ_author_name
'N\'u\~nez, Rosario'
'Gonzalez-Campo, Arantzazu'
'Laromaine, Anna'
'Teixidor, Francesc'
'Sillanp\"a\"a, Reijo'
'Kivek\"as, Raikko'
'Vi\~nas, Clara'

_publ_section_title
;
 Synthesis of small carboranylsilane dendrons as scaffolds for multiple
 functionalizations.
;
_journal_issue 20
_journal_name_full 'Organic letters'
_journal_page_first 4549
_journal_page_last 4552
_journal_paper_doi 10.1021/ol061767k
_journal_volume 8
_journal_year 2006
_chemical_formula_moiety 'C14 H28 B10 Si2'
_chemical_formula_sum 'C14 H28 B10 Si2'
_chemical_formula_weight 360.64
_chemical_name_systematic
; 
 ? 
;
_space_group_IT_number 14
_symmetry_cell_setting monoclinic
_symmetry_space_group_name_Hall '-P 2ybc'
_symmetry_space_group_name_H-M 'P 1 21/c 1'
_atom_sites_solution_hydrogens geom
_atom_sites_solution_primary direct
_atom_sites_solution_secondary difmap
_audit_creation_method SHELXL-97
_cell_angle_alpha 90.00
_cell_angle_beta 99.317(3)
_cell_angle_gamma 90.00
_cell_formula_units_Z 4
_cell_length_a 15.8018(8)
_cell_length_b 10.5930(6)
_cell_length_c 13.4179(4)
_cell_measurement_reflns_used 4315
_cell_measurement_temperature 173(2)
_cell_measurement_theta_max 26.022
_cell_measurement_theta_min 2.91
_cell_volume 2216.37(18)
_computing_cell_refinement 'HKL Scalepack (Otwinowsky & Minor, 1997)'
_computing_data_collection 'Collect (Nonius BV, 1997-2000)'
_computing_data_reduction
;
HKL Denzo and Scalepack (Otwinowsky & Minor, 1997)
;
_computing_publication_material 'SHELXL-97 (Sheldrick, 1997)'
_computing_structure_refinement 'SHELXL-97 (Sheldrick, 1997)'
_computing_structure_solution 'SHELXS-97 (Sheldrick, 1990)'
_diffrn_ambient_temperature 173(2)
_diffrn_detector 'CCD plate'
_diffrn_detector_area_resol_mean 9
_diffrn_measured_fraction_theta_full 0.975
_diffrn_measured_fraction_theta_max 0.975
_diffrn_measurement_device '95mm CCD camera on \k-goniostat'
_diffrn_measurement_device_type KappaCCD
_diffrn_measurement_method 'CCD rotation images, thick slices'
_diffrn_radiation_monochromator 'horizonally mounted graphite crystal'
_diffrn_radiation_probe x-ray
_diffrn_radiation_type Mok\a
_diffrn_radiation_wavelength 0.71073
_diffrn_reflns_av_R_equivalents 0.0466
_diffrn_reflns_av_sigmaI/netI 0.0667
_diffrn_reflns_limit_h_max 19
_diffrn_reflns_limit_h_min -19
_diffrn_reflns_limit_k_max 12
_diffrn_reflns_limit_k_min -13
_diffrn_reflns_limit_l_max 15
_diffrn_reflns_limit_l_min -15
_diffrn_reflns_number 7421
_diffrn_reflns_theta_full 26.02
_diffrn_reflns_theta_max 26.02
_diffrn_reflns_theta_min 3.24
_diffrn_source 'Enraf Nonius FR590'
_diffrn_standards_decay_% <1
_exptl_absorpt_coefficient_mu 0.156
_exptl_absorpt_correction_type none
_exptl_crystal_colour colourless
_exptl_crystal_density_diffrn 1.081
_exptl_crystal_density_method 'not measured'
_exptl_crystal_description prism
_exptl_crystal_F_000 760
_exptl_crystal_size_max 0.30
_exptl_crystal_size_mid 0.14
_exptl_crystal_size_min 0.12
_refine_diff_density_max 0.270
_refine_diff_density_min -0.238
_refine_diff_density_rms 0.048
_refine_ls_extinction_method none
_refine_ls_goodness_of_fit_ref 1.046
_refine_ls_hydrogen_treatment constr
_refine_ls_matrix_type full
_refine_ls_number_parameters 235
_refine_ls_number_reflns 4252
_refine_ls_number_restraints 0
_refine_ls_restrained_S_all 1.046
_refine_ls_R_factor_all 0.0787
_refine_ls_R_factor_gt 0.0460
_refine_ls_shift/su_max 0.000
_refine_ls_shift/su_mean 0.000
_refine_ls_structure_factor_coef Fsqd
_refine_ls_weighting_details
;
 'calc w=1/[\s^2^(Fo^2^)+(0.0528P)^2^+0.3345P] where P=(Fo^2^+2Fc^2^)/3' 
;
_refine_ls_weighting_scheme calc
_refine_ls_wR_factor_gt 0.1055
_refine_ls_wR_factor_ref 0.1167
_reflns_number_gt 2995
_reflns_number_total 4252
_reflns_threshold_expression >2sigma(I)
_cod_data_source_file ol061767ksi20060718_080826.cif
_cod_data_source_block compound_1
_cod_original_sg_symbol_H-M 'P 21/c'
_cod_database_code 1506194

loop_
_symmetry_equiv_pos_as_xyz
'x, y, z'
'-x, y+1/2, -z+1/2'
'-x, -y, -z'
'x, -y-1/2, z-1/2'

loop_
_atom_site_label
_atom_site_type_symbol
_atom_site_fract_x
_atom_site_fract_y
_atom_site_fract_z
_atom_site_U_iso_or_equiv
_atom_site_adp_type
_atom_site_occupancy
_atom_site_calc_flag
_atom_site_refinement_flags
Si1 Si 0.37322(4) 0.21783(5) 0.39558(4) 0.02232(16) Uani 1 d .
Si2 Si 0.11614(4) 0.24103(5) 0.34335(4) 0.02206(16) Uani 1 d .
C1 C 0.30524(12) 0.36972(19) 0.38468(13) 0.0200(4) Uani 1 d .
C2 C 0.19545(12) 0.37987(19) 0.36221(13) 0.0197(4) Uani 1 d .
B3 B 0.25059(15) 0.4139(2) 0.48094(16) 0.0238(5) Uani 1 d .
H3 H 0.2471 0.3537 0.5487 0.029 Uiso 1 calc R
B4 B 0.34642(16) 0.4914(2) 0.46167(18) 0.0277(6) Uani 1 d .
H4 H 0.4068 0.4836 0.5179 0.033 Uiso 1 calc R
B5 B 0.34779(16) 0.4964(2) 0.33028(18) 0.0284(6) Uani 1 d .
H5 H 0.4094 0.4923 0.2992 0.034 Uiso 1 calc R
B6 B 0.25399(15) 0.4208(2) 0.26837(17) 0.0240(5) Uani 1 d .
H6 H 0.2530 0.3649 0.1973 0.029 Uiso 1 calc R
B7 B 0.16344(16) 0.5088(2) 0.42390(17) 0.0268(6) Uani 1 d .
H7 H 0.1019 0.5132 0.4551 0.032 Uiso 1 calc R
B8 B 0.25783(17) 0.5811(2) 0.48669(19) 0.0326(6) Uani 1 d .
H8 H 0.2593 0.6332 0.5596 0.039 Uiso 1 calc R
B9 B 0.31829(17) 0.6324(3) 0.3926(2) 0.0360(6) Uani 1 d .
H9 H 0.3597 0.7188 0.4031 0.043 Uiso 1 calc R
B10 B 0.26042(16) 0.5881(2) 0.2718(2) 0.0326(6) Uani 1 d .
H10 H 0.2634 0.6448 0.2020 0.039 Uiso 1 calc R
B11 B 0.16486(16) 0.5118(2) 0.29184(18) 0.0275(6) Uani 1 d .
H11 H 0.1045 0.5174 0.2354 0.033 Uiso 1 calc R
B12 B 0.20450(17) 0.6432(2) 0.3689(2) 0.0357(6) Uani 1 d .
H12 H 0.1708 0.7365 0.3636 0.043 Uiso 1 calc R
C13 C 0.48390(14) 0.2693(2) 0.38771(17) 0.0354(6) Uani 1 d .
H13 H 0.5087 0.3334 0.4327 0.042 Uiso 1 calc R
C14 C 0.53008(17) 0.2225(3) 0.3238(2) 0.0582(8) Uani 1 d .
H14A H 0.5070 0.1583 0.2778 0.070 Uiso 1 calc R
H14B H 0.5866 0.2528 0.3233 0.070 Uiso 1 calc R
C15 C 0.37191(15) 0.1431(2) 0.51963(15) 0.0319(5) Uani 1 d .
H15 H 0.3184 0.1202 0.5381 0.038 Uiso 1 calc R
C16 C 0.44243(19) 0.1209(3) 0.58274(19) 0.0605(9) Uani 1 d .
H16A H 0.4964 0.1433 0.5653 0.073 Uiso 1 calc R
H16B H 0.4397 0.0823 0.6461 0.073 Uiso 1 calc R
C17 C 0.33689(14) 0.1082(2) 0.29051(16) 0.0346(6) Uani 1 d .
H17 H 0.3269 0.1408 0.2237 0.042 Uiso 1 calc R
C18 C 0.32411(18) -0.0134(3) 0.3038(2) 0.0554(8) Uani 1 d .
H18A H 0.3336 -0.0481 0.3700 0.066 Uiso 1 calc R
H18B H 0.3054 -0.0661 0.2473 0.066 Uiso 1 calc R
C19 C 0.14045(14) 0.1272(2) 0.44854(16) 0.0321(5) Uani 1 d .
H19 H 0.1513 0.1592 0.5155 0.038 Uiso 1 calc R
C20 C 0.14355(19) 0.0045(3) 0.4358(2) 0.0555(8) Uani 1 d .
H20A H 0.1330 -0.0302 0.3696 0.067 Uiso 1 calc R
H20B H 0.1564 -0.0496 0.4927 0.067 Uiso 1 calc R
C21 C 0.11725(14) 0.1667(2) 0.21878(15) 0.0291(5) Uani 1 d .
H21 H 0.1689 0.1290 0.2058 0.035 Uiso 1 calc R
C22 C 0.04998(15) 0.1639(2) 0.14779(16) 0.0408(6) Uani 1 d .
H22A H -0.0024 0.2010 0.1591 0.049 Uiso 1 calc R
H22B H 0.0535 0.1247 0.0849 0.049 Uiso 1 calc R
C23 C 0.00847(13) 0.3111(2) 0.34489(16) 0.0317(5) Uani 1 d .
H23 H -0.0056 0.3880 0.3097 0.038 Uiso 1 calc R
C24 C -0.04928(16) 0.2589(3) 0.39256(19) 0.0478(7) Uani 1 d .
H24A H -0.0367 0.1820 0.4283 0.057 Uiso 1 calc R
H24B H -0.1035 0.2983 0.3912 0.057 Uiso 1 calc R

loop_
_atom_site_aniso_label
_atom_site_aniso_U_11
_atom_site_aniso_U_22
_atom_site_aniso_U_33
_atom_site_aniso_U_23
_atom_site_aniso_U_13
_atom_site_aniso_U_12
Si1 0.0211(3) 0.0215(3) 0.0243(3) 0.0012(2) 0.0035(2) 0.0033(3)
Si2 0.0213(3) 0.0212(3) 0.0242(3) -0.0023(2) 0.0052(2) -0.0032(2)
C1 0.0171(11) 0.0200(11) 0.0229(10) 0.0013(8) 0.0033(8) -0.0011(9)
C2 0.0176(11) 0.0208(11) 0.0209(10) 0.0000(8) 0.0040(8) 0.0018(9)
B3 0.0216(13) 0.0254(14) 0.0235(12) -0.0057(9) 0.0008(9) 0.0013(10)
B4 0.0256(14) 0.0218(14) 0.0349(13) -0.0049(10) 0.0023(10) -0.0036(11)
B5 0.0238(14) 0.0249(14) 0.0368(14) 0.0078(10) 0.0061(10) -0.0039(11)
B6 0.0211(13) 0.0271(14) 0.0236(12) 0.0081(9) 0.0034(9) 0.0010(11)
B7 0.0263(14) 0.0180(13) 0.0360(13) -0.0057(10) 0.0048(10) 0.0042(11)
B8 0.0310(15) 0.0235(14) 0.0424(15) -0.0106(11) 0.0035(11) 0.0002(12)
B9 0.0289(15) 0.0186(14) 0.0587(17) 0.0011(12) 0.0017(12) -0.0034(12)
B10 0.0269(15) 0.0235(14) 0.0471(15) 0.0119(11) 0.0056(11) -0.0025(12)
B11 0.0241(14) 0.0200(14) 0.0374(14) 0.0068(10) 0.0022(10) 0.0028(11)
B12 0.0306(16) 0.0170(14) 0.0581(17) -0.0010(12) 0.0031(12) 0.0009(12)
C13 0.0230(13) 0.0338(14) 0.0489(14) 0.0057(10) 0.0044(10) 0.0044(11)
C14 0.0367(16) 0.0517(19) 0.094(2) 0.0044(16) 0.0341(15) 0.0075(14)
C15 0.0342(14) 0.0302(14) 0.0322(12) 0.0059(9) 0.0083(10) 0.0066(11)
C16 0.0560(19) 0.082(2) 0.0417(15) 0.0262(15) 0.0035(13) 0.0095(17)
C17 0.0320(14) 0.0346(15) 0.0355(12) -0.0076(10) 0.0001(10) 0.0109(11)
C18 0.061(2) 0.0338(17) 0.0637(17) -0.0186(13) -0.0114(14) 0.0090(14)
C19 0.0329(13) 0.0318(14) 0.0334(12) 0.0027(9) 0.0112(9) -0.0079(11)
C20 0.074(2) 0.0330(16) 0.0602(17) 0.0110(13) 0.0128(14) -0.0028(15)
C21 0.0251(12) 0.0302(13) 0.0333(12) -0.0048(9) 0.0082(9) -0.0029(10)
C22 0.0356(15) 0.0541(17) 0.0329(13) -0.0126(11) 0.0067(10) -0.0105(12)
C23 0.0236(12) 0.0316(14) 0.0395(12) -0.0102(10) 0.0041(9) -0.0012(10)
C24 0.0271(14) 0.0566(19) 0.0635(17) -0.0154(13) 0.0187(12) -0.0063(13)

loop_
_atom_type_symbol
_atom_type_description
_atom_type_scat_dispersion_real
_atom_type_scat_dispersion_imag
_atom_type_scat_source
C C 0.0033 0.0016 'International Tables Vol C Tables 4.2.6.8 and 6.1.1.4'
H H 0.0000 0.0000 'International Tables Vol C Tables 4.2.6.8 and 6.1.1.4'
B B 0.0013 0.0007 'International Tables Vol C Tables 4.2.6.8 and 6.1.1.4'
Si Si 0.0817 0.0704 'International Tables Vol C Tables 4.2.6.8 and 6.1.1.4'

loop_
_geom_angle_atom_site_label_1
_geom_angle_atom_site_label_2
_geom_angle_atom_site_label_3
_geom_angle
C17 Si1 C15 111.82(11)
C17 Si1 C13 108.76(11)
C15 Si1 C13 109.04(10)
C17 Si1 C1 111.53(9)
C15 Si1 C1 109.80(9)
C13 Si1 C1 105.67(10)
C19 Si2 C21 112.40(10)
C19 Si2 C23 109.22(10)
C21 Si2 C23 108.80(10)
C19 Si2 C2 110.37(9)
C21 Si2 C2 110.07(9)
C23 Si2 C2 105.76(9)
B4 C1 C2 109.48(15)
B4 C1 B5 62.05(13)
C2 C1 B5 109.33(15)
B4 C1 B6 112.74(16)
C2 C1 B6 60.52(11)
B5 C1 B6 61.88(13)
B4 C1 B3 62.16(13)
C2 C1 B3 60.10(11)
B5 C1 B3 112.53(16)
B6 C1 B3 111.87(15)
B4 C1 Si1 115.46(13)
C2 C1 Si1 126.95(13)
B5 C1 Si1 115.67(13)
B6 C1 Si1 120.33(13)
B3 C1 Si1 120.58(13)
B11 C2 B7 62.43(13)
B11 C2 C1 109.60(15)
B7 C2 C1 109.51(15)
B11 C2 B3 113.20(16)
B7 C2 B3 62.12(13)
C1 C2 B3 60.38(11)
B11 C2 B6 62.06(13)
B7 C2 B6 112.64(16)
C1 C2 B6 60.00(11)
B3 C2 B6 111.66(15)
B11 C2 Si2 115.59(13)
B7 C2 Si2 115.84(13)
C1 C2 Si2 126.47(13)
B3 C2 Si2 120.16(13)
B6 C2 Si2 120.58(13)
C2 B3 C1 59.52(11)
C2 B3 B7 58.66(12)
C1 B3 B7 106.11(16)
C2 B3 B8 105.55(16)
C1 B3 B8 105.42(17)
B7 B3 B8 59.60(14)
C2 B3 B4 106.07(15)
C1 B3 B4 58.44(12)
B7 B3 B4 107.19(18)
B8 B3 B4 59.70(14)
C2 B3 H3 123.1
C1 B3 H3 123.3
B7 B3 H3 122.4
B8 B3 H3 123.0
B4 B3 H3 122.5
C1 B4 B5 59.06(12)
C1 B4 B8 106.48(17)
B5 B4 B8 108.13(18)
C1 B4 B9 106.25(16)
B5 B4 B9 59.80(14)
B8 B4 B9 60.53(15)
C1 B4 B3 59.40(12)
B5 B4 B3 107.89(16)
B8 B4 B3 60.09(14)
B9 B4 B3 108.48(18)
C1 B4 H4 123.4
B5 B4 H4 121.8
B8 B4 H4 121.7
B9 B4 H4 121.8
B3 B4 H4 121.4
C1 B5 B10 106.70(17)
C1 B5 B9 106.54(17)
B10 B5 B9 60.96(15)
C1 B5 B4 58.89(12)
B10 B5 B4 108.98(19)
B9 B5 B4 60.33(14)
C1 B5 B6 59.30(12)
B10 B5 B6 60.30(14)
B9 B5 B6 109.04(18)
B4 B5 B6 108.06(17)
C1 B5 H5 123.5
B10 B5 H5 121.3
B9 B5 H5 121.3
B4 B5 H5 121.5
B6 B5 H5 121.3
C1 B6 C2 59.47(11)
C1 B6 B5 58.81(12)
C2 B6 B5 106.09(16)
C1 B6 B10 105.87(17)
C2 B6 B10 105.44(17)
B5 B6 B10 59.73(14)
C1 B6 B11 106.23(15)
C2 B6 B11 58.35(12)
B5 B6 B11 107.42(18)
B10 B6 B11 59.85(14)
C1 B6 H6 123.0
C2 B6 H6 123.4
B5 B6 H6 122.3
B10 B6 H6 122.8
B11 B6 H6 122.4
C2 B7 B8 106.47(17)
C2 B7 B12 106.38(17)
B8 B7 B12 60.83(15)
C2 B7 B3 59.23(12)
B8 B7 B3 60.21(14)
B12 B7 B3 108.86(18)
C2 B7 B11 58.68(12)
B8 B7 B11 108.82(18)
B12 B7 B11 60.42(14)
B3 B7 B11 107.81(17)
C2 B7 H7 123.7
B8 B7 H7 121.4
B12 B7 H7 121.4
B3 B7 H7 121.5
B11 B7 H7 121.6
B7 B8 B4 108.06(17)
B7 B8 B3 60.19(13)
B4 B8 B3 60.21(14)
B7 B8 B9 107.58(18)
B4 B8 B9 59.93(14)
B3 B8 B9 108.10(17)
B7 B8 B12 59.83(14)
B4 B8 B12 107.67(17)
B3 B8 B12 108.05(17)
B9 B8 B12 59.61(15)
B7 B8 H8 121.8
B4 B8 H8 121.7
B3 B8 H8 121.4
B9 B8 H8 122.0
B12 B8 H8 122.0
B5 B9 B4 59.87(14)
B5 B9 B12 107.72(18)
B4 B9 B12 107.93(18)
B5 B9 B8 107.40(18)
B4 B9 B8 59.54(14)
B12 B9 B8 60.33(15)
B5 B9 B10 59.49(14)
B4 B9 B10 107.45(18)
B12 B9 B10 60.10(15)
B8 B9 B10 107.88(18)
B5 B9 H9 122.1
B4 B9 H9 122.0
B12 B9 H9 121.5
B8 B9 H9 121.9
B10 B9 H9 122.0
B5 B10 B11 107.82(17)
B5 B10 B6 59.97(14)
B11 B10 B6 60.11(14)
B5 B10 B12 107.38(18)
B11 B10 B12 60.24(14)
B6 B10 B12 108.16(17)
B5 B10 B9 59.56(14)
B11 B10 B9 107.74(18)
B6 B10 B9 107.68(17)
B12 B10 B9 59.60(15)
B5 B10 H10 122.1
B11 B10 H10 121.6
B6 B10 H10 121.6
B12 B10 H10 121.8
B9 B10 H10 122.1
C2 B11 B10 106.55(17)
C2 B11 B7 58.89(12)
B10 B11 B7 107.97(18)
C2 B11 B6 59.58(12)
B10 B11 B6 60.04(14)
B7 B11 B6 107.81(16)
C2 B11 B12 105.99(16)
B10 B11 B12 60.32(15)
B7 B11 B12 59.72(14)
B6 B11 B12 108.16(18)
C2 B11 H11 123.4
B10 B11 H11 121.8
B7 B11 H11 121.9
B6 B11 H11 121.5
B12 B11 H11 122.1
B7 B12 B9 107.55(18)
B7 B12 B11 59.86(13)
B9 B12 B11 107.66(18)
B7 B12 B10 107.38(18)
B9 B12 B10 60.30(15)
B11 B12 B10 59.44(14)
B7 B12 B8 59.34(14)
B9 B12 B8 60.06(15)
B11 B12 B8 107.20(17)
B10 B12 B8 107.83(18)
B7 B12 H12 122.2
B9 B12 H12 121.6
B11 B12 H12 122.2
B10 B12 H12 121.9
B8 B12 H12 122.1
C14 C13 Si1 123.9(2)
C14 C13 H13 118.1
Si1 C13 H13 118.1
C13 C14 H14A 120.0
C13 C14 H14B 120.0
H14A C14 H14B 120.0
C16 C15 Si1 121.9(2)
C16 C15 H15 119.0
Si1 C15 H15 119.0
C15 C16 H16A 120.0
C15 C16 H16B 120.0
H16A C16 H16B 120.0
C18 C17 Si1 123.10(19)
C18 C17 H17 118.5
Si1 C17 H17 118.5
C17 C18 H18A 120.0
C17 C18 H18B 120.0
H18A C18 H18B 120.0
C20 C19 Si2 123.61(19)
C20 C19 H19 118.2
Si2 C19 H19 118.2
C19 C20 H20A 120.0
C19 C20 H20B 120.0
H20A C20 H20B 120.0
C22 C21 Si2 122.85(18)
C22 C21 H21 118.6
Si2 C21 H21 118.6
C21 C22 H22A 120.0
C21 C22 H22B 120.0
H22A C22 H22B 120.0
C24 C23 Si2 123.0(2)
C24 C23 H23 118.5
Si2 C23 H23 118.5
C23 C24 H24A 120.0
C23 C24 H24B 120.0
H24A C24 H24B 120.0

loop_
_geom_bond_atom_site_label_1
_geom_bond_atom_site_label_2
_geom_bond_distance
Si1 C17 1.845(2)
Si1 C15 1.846(2)
Si1 C13 1.851(2)
Si1 C1 1.927(2)
Si2 C19 1.849(2)
Si2 C21 1.850(2)
Si2 C23 1.859(2)
Si2 C2 1.922(2)
C1 B4 1.713(3)
C1 C2 1.715(3)
C1 B5 1.716(3)
C1 B6 1.725(3)
C1 B3 1.730(3)
C2 B11 1.712(3)
C2 B7 1.715(3)
C2 B3 1.726(3)
C2 B6 1.734(3)
B3 B7 1.775(3)
B3 B8 1.776(3)
B3 B4 1.778(3)
B3 H3 1.1200
B4 B5 1.767(3)
B4 B8 1.769(3)
B4 B9 1.776(4)
B4 H4 1.1200
B5 B10 1.765(3)
B5 B9 1.766(4)
B5 B6 1.769(3)
B5 H5 1.1200
B6 B10 1.775(4)
B6 B11 1.776(3)
B6 H6 1.1200
B7 B8 1.765(3)
B7 B12 1.773(4)
B7 B11 1.776(3)
B7 H7 1.1200
B8 B9 1.786(4)
B8 B12 1.791(4)
B8 H8 1.1200
B9 B12 1.778(4)
B9 B10 1.791(4)
B9 H9 1.1200
B10 B11 1.771(3)
B10 B12 1.787(4)
B10 H10 1.1200
B11 B12 1.786(3)
B11 H11 1.1200
B12 H12 1.1200
C13 C14 1.310(3)
C13 H13 0.9500
C14 H14A 0.9500
C14 H14B 0.9500
C15 C16 1.307(3)
C15 H15 0.9500
C16 H16A 0.9500
C16 H16B 0.9500
C17 C18 1.320(3)
C17 H17 0.9500
C18 H18A 0.9500
C18 H18B 0.9500
C19 C20 1.313(3)
C19 H19 0.9500
C20 H20A 0.9500
C20 H20B 0.9500
C21 C22 1.308(3)
C21 H21 0.9500
C22 H22A 0.9500
C22 H22B 0.9500
C23 C24 1.318(3)
C23 H23 0.9500
C24 H24A 0.9500
C24 H24B 0.9500

loop_
_geom_torsion_atom_site_label_1
_geom_torsion_atom_site_label_2
_geom_torsion_atom_site_label_3
_geom_torsion_atom_site_label_4
_geom_torsion
Si1 C1 C2 Si2 0.2(2)
